data_7116661
loop_
_publ_author_name
'Pei-Qiang Huang'
'Su-Yu Huang'
'Long-Hui Gao'
'Zhong-Yi Mao'
'Zong Chang'
'Ai-E Wang'

_publ_section_title
;
 Enantioselective total synthesis of (+)-methoxystemofoline and
 (+)-isomethoxystemofoline
;
_journal_name_full Chem.Commun.
_journal_page_first 4576
_journal_paper_doi 10.1039/C4cc09598G
_journal_volume 51
_journal_year 2015
_chemical_formula_sum 'C H N O'
_chemical_formula_weight 43.03
_chemical_name_systematic
; 
 ? 
;
_space_group_IT_number 19
_symmetry_cell_setting orthorhombic
_symmetry_space_group_name_Hall 'P 2ac 2ab'
_symmetry_space_group_name_H-M 'P 21 21 21'
_atom_sites_solution_hydrogens geom
_atom_sites_solution_primary direct
_atom_sites_solution_secondary difmap
_audit_creation_method SHELXL-97
_audit_update_record
;
2014-12-02 deposited with the CCDC.
2015-01-05 downloaded from the CCDC.
;
_cell_angle_alpha 90.00
_cell_angle_beta 90.00
_cell_angle_gamma 90.00
_cell_formula_units_Z 74
_cell_length_a 10.5611(3)
_cell_length_b 15.5632(5)
_cell_length_c 22.4083(7)
_cell_measurement_temperature 293(2)
_cell_volume 3683.1(2)
_computing_cell_refinement 'Bruker FRAMBO'
_computing_data_collection 'Bruker FRAMBO'
_computing_data_reduction 'Bruker SAINT'
_computing_molecular_graphics 'Bruker SHELXTL'
_computing_publication_material 'Bruker SHELXTL'
_computing_structure_refinement 'Bruker SHELXTL'
_computing_structure_solution 'Bruker SHELXTL'
_diffrn_ambient_temperature 293(2)
_diffrn_measured_fraction_theta_full 0.998
_diffrn_measured_fraction_theta_max 0.998
_diffrn_measurement_device_type 'multiwire proportional'
_diffrn_measurement_method 'phi and omega scans'
_diffrn_radiation_monochromator graphite
_diffrn_radiation_source 'fine-focus sealed tube'
_diffrn_radiation_type MoK\a
_diffrn_radiation_wavelength 0.71073
_diffrn_reflns_av_R_equivalents 0.0331
_diffrn_reflns_av_sigmaI/netI 0.0753
_diffrn_reflns_limit_h_max 7
_diffrn_reflns_limit_h_min -13
_diffrn_reflns_limit_k_max 15
_diffrn_reflns_limit_k_min -19
_diffrn_reflns_limit_l_max 27
_diffrn_reflns_limit_l_min -8
_diffrn_reflns_number 9664
_diffrn_reflns_theta_full 26.00
_diffrn_reflns_theta_max 26.00
_diffrn_reflns_theta_min 2.96
_exptl_absorpt_coefficient_mu 0.129
_exptl_crystal_density_diffrn 1.436
_exptl_crystal_density_method 'not measured'
_exptl_crystal_F_000 1628
_refine_diff_density_max 0.610
_refine_diff_density_min -0.378
_refine_diff_density_rms 0.099
_refine_ls_abs_structure_details 'Flack H D (1983), Acta Cryst. A39, 876-881'
_refine_ls_abs_structure_Flack 0(2)
_refine_ls_extinction_method none
_refine_ls_goodness_of_fit_ref 1.020
_refine_ls_hydrogen_treatment constr
_refine_ls_matrix_type full
_refine_ls_number_parameters 433
_refine_ls_number_reflns 6905
_refine_ls_number_restraints 0
_refine_ls_restrained_S_all 1.020
_refine_ls_R_factor_all 0.1112
_refine_ls_R_factor_gt 0.0950
_refine_ls_shift/su_max 0.189
_refine_ls_shift/su_mean 0.034
_refine_ls_structure_factor_coef Fsqd
_refine_ls_weighting_details 'calc w=1/[\s^2^(Fo^2^)+(0.1564P)^2^+5.5161P] where P=(Fo^2^+2Fc^2^)/3'
_refine_ls_weighting_scheme calc
_refine_ls_wR_factor_gt 0.2493
_refine_ls_wR_factor_ref 0.2618
_reflns_number_gt 5587
_reflns_number_total 6905
_reflns_threshold_expression >2sigma(I)
_cod_data_source_file c4cc09598g2.cif
_cod_data_source_block mon
_cod_database_code 7116661

loop_
_symmetry_equiv_pos_as_xyz
'x, y, z'
'-x+1/2, -y, z+1/2'
'-x, y+1/2, -z+1/2'
'x+1/2, -y+1/2, -z'

loop_
_atom_site_label
_atom_site_type_symbol
_atom_site_fract_x
_atom_site_fract_y
_atom_site_fract_z
_atom_site_U_iso_or_equiv
_atom_site_adp_type
_atom_site_occupancy
_atom_site_symmetry_multiplicity
_atom_site_calc_flag
O6 O 0.1284(4) 0.3214(2) 0.57757(14) 0.0222(8) Uani 1 1 d
O9 O 0.3118(3) 0.3563(2) 0.62778(14) 0.0221(8) Uani 1 1 d
O2 O 0.2895(4) 0.3491(2) 0.87115(15) 0.0256(8) Uani 1 1 d
O11 O 0.4196(3) 0.4695(2) 0.86975(14) 0.0239(8) Uani 1 1 d
O8 O 0.3351(4) 0.0698(3) 0.69706(18) 0.0391(10) Uani 1 1 d
C23 C 0.1595(5) 0.2615(3) 0.6760(2) 0.0188(10) Uani 1 1 d
N1 N 0.1804(4) 0.3724(3) 0.75870(17) 0.0223(9) Uani 1 1 d
C26 C 0.0417(5) 0.3838(4) 0.7586(2) 0.0261(11) Uani 1 1 d
C8 C 0.3234(5) 0.4220(3) 0.9025(2) 0.0223(11) Uani 1 1 d
O5 O 0.1904(4) 0.7769(3) 0.66767(19) 0.0417(11) Uani 1 1 d
C50 C 0.1300(5) 0.4235(3) 0.6628(2) 0.0192(10) Uani 1 1 d
O1 O 0.3247(5) 0.9628(3) 0.8868(2) 0.0499(13) Uani 1 1 d
C28 C 0.1770(5) 0.3389(3) 0.6337(2) 0.0189(10) Uani 1 1 d
C29 C 0.2250(5) 0.2860(3) 0.7365(2) 0.0215(11) Uani 1 1 d
C4 C 0.2396(6) 0.6555(3) 0.9135(2) 0.0270(12) Uani 1 1 d
C9 C 0.3775(5) 0.3996(3) 0.9652(2) 0.0192(10) Uani 1 1 d
N2 N 0.3125(4) 0.5504(3) 0.99339(17) 0.0201(9) Uani 1 1 d
C21 C 0.2752(6) 0.5940(3) 0.6921(2) 0.0270(12) Uani 1 1 d
C30 C 0.2315(5) 0.4327(3) 0.7122(2) 0.0200(10) Uani 1 1 d
C31 C 0.2250(5) 0.1107(3) 0.6998(2) 0.0224(11) Uani 1 1 d
C11 C 0.2174(5) 0.4902(3) 0.9080(2) 0.0218(11) Uani 1 1 d
C12 C 0.2970(5) 0.5677(3) 0.9275(2) 0.0189(10) Uani 1 1 d
C32 C 0.2118(5) 0.1765(3) 0.6503(2) 0.0216(11) Uani 1 1 d
C13 C 0.4169(5) 0.4863(3) 0.9946(2) 0.0197(10) Uani 1 1 d
C3 C 0.3254(6) 0.7322(4) 0.9305(3) 0.0325(13) Uani 1 1 d
C22 C 0.2496(5) 0.5218(3) 0.7385(2) 0.0235(11) Uani 1 1 d
C5 C 0.3904(7) 1.0378(4) 0.9050(3) 0.0465(17) Uani 1 1 d
C14 C 0.1870(5) 0.5148(4) 1.0141(2) 0.0246(11) Uani 1 1 d
C33 C 0.0020(5) 0.4159(3) 0.6961(2) 0.0220(10) Uani 1 1 d
C39 C 0.5733(5) 0.3431(4) 1.0168(2) 0.0264(12) Uani 1 1 d
C34 C 0.4910(5) 0.3357(3) 0.9610(2) 0.0227(11) Uani 1 1 d
C35 C 0.1229(7) 0.1342(4) 0.6041(3) 0.0394(15) Uani 1 1 d
C15 C 0.1236(5) 0.4737(3) 0.9588(2) 0.0230(11) Uani 1 1 d
C36 C 0.3501(5) 0.3870(3) 0.6863(2) 0.0228(11) Uani 1 1 d
C37 C 0.3667(5) 0.3078(3) 0.7264(2) 0.0242(11) Uani 1 1 d
C1 C 0.3565(7) 0.8919(4) 0.9213(3) 0.0379(14) Uani 1 1 d
C6 C 0.4494(6) 0.2415(3) 0.9539(3) 0.0302(12) Uani 1 1 d
C2 C 0.2753(7) 0.8150(4) 0.9031(3) 0.0379(15) Uani 1 1 d
C19 C 0.3184(6) 0.7542(4) 0.6809(3) 0.0430(16) Uani 1 1 d
C20 C 0.3119(7) 0.6784(4) 0.7238(3) 0.0424(16) Uani 1 1 d
C52 C 0.4317(5) 0.5493(3) 0.9006(2) 0.0242(11) Uani 1 1 d
C17 C 0.5142(5) 0.5344(4) 0.9559(2) 0.0259(11) Uani 1 1 d
C38 C 0.3516(9) -0.0018(6) 0.7389(3) 0.067(2) Uani 1 1 d
C18 C 0.1810(7) 0.8407(5) 0.6221(3) 0.0496(17) Uani 1 1 d
O12 O 0.5066(4) 0.3232(3) 1.06714(16) 0.0324(9) Uani 1 1 d
C40 C 0.5764(6) 0.3303(5) 1.1226(2) 0.0420(16) Uani 1 1 d
O13 O 0.6817(4) 0.3626(4) 1.01778(19) 0.0477(13) Uani 1 1 d
O14 O 0.1431(5) 0.0920(3) 0.7347(2) 0.0469(12) Uani 1 1 d

loop_
_atom_site_aniso_label
_atom_site_aniso_U_11
_atom_site_aniso_U_22
_atom_site_aniso_U_33
_atom_site_aniso_U_23
_atom_site_aniso_U_13
_atom_site_aniso_U_12
O6 0.0316(19) 0.0232(17) 0.0117(15) 0.0006(14) -0.0048(15) -0.0041(15)
O9 0.0212(17) 0.0280(18) 0.0171(16) -0.0008(15) 0.0019(14) -0.0059(15)
O2 0.042(2) 0.0231(18) 0.0121(15) -0.0021(14) -0.0047(15) -0.0037(16)
O11 0.0317(19) 0.0291(19) 0.0109(15) -0.0045(15) 0.0040(15) -0.0024(16)
O8 0.038(2) 0.044(2) 0.035(2) 0.012(2) 0.0024(19) 0.016(2)
C23 0.029(3) 0.015(2) 0.012(2) 0.0034(18) -0.0013(19) -0.005(2)
N1 0.033(2) 0.023(2) 0.0108(18) -0.0008(17) 0.0005(17) -0.0047(19)
C26 0.027(3) 0.031(3) 0.021(2) -0.002(2) 0.004(2) -0.001(2)
C8 0.031(3) 0.022(2) 0.014(2) -0.001(2) 0.002(2) -0.003(2)
O5 0.039(2) 0.049(3) 0.036(2) 0.014(2) 0.011(2) 0.008(2)
C50 0.021(2) 0.016(2) 0.020(2) 0.0044(19) -0.006(2) -0.004(2)
O1 0.072(3) 0.030(2) 0.048(3) 0.007(2) -0.019(3) -0.012(2)
C28 0.019(2) 0.021(2) 0.016(2) 0.003(2) -0.0002(19) -0.002(2)
C29 0.026(3) 0.022(2) 0.016(2) 0.001(2) 0.001(2) 0.002(2)
C4 0.036(3) 0.020(2) 0.025(3) 0.001(2) -0.010(2) -0.003(2)
C9 0.021(2) 0.023(2) 0.014(2) 0.0007(19) -0.0007(19) 0.003(2)
N2 0.025(2) 0.024(2) 0.0105(18) -0.0006(16) -0.0017(17) 0.0007(18)
C21 0.037(3) 0.019(3) 0.025(3) -0.002(2) 0.002(2) -0.005(2)
C30 0.024(3) 0.025(3) 0.011(2) 0.003(2) 0.0017(19) 0.001(2)
C31 0.035(3) 0.018(2) 0.015(2) -0.003(2) 0.005(2) -0.001(2)
C11 0.029(3) 0.018(2) 0.019(2) 0.004(2) -0.002(2) -0.007(2)
C12 0.021(2) 0.024(2) 0.011(2) 0.0013(19) -0.0014(19) -0.001(2)
C32 0.030(3) 0.017(2) 0.017(2) -0.003(2) -0.001(2) -0.002(2)
C13 0.020(2) 0.026(3) 0.013(2) -0.005(2) -0.0020(19) 0.000(2)
C3 0.043(3) 0.027(3) 0.027(3) 0.001(2) -0.010(3) -0.004(3)
C22 0.037(3) 0.017(2) 0.016(2) 0.000(2) -0.003(2) -0.007(2)
C5 0.057(4) 0.029(3) 0.053(4) -0.006(3) -0.002(3) -0.010(3)
C14 0.020(2) 0.033(3) 0.020(2) -0.004(2) 0.000(2) -0.008(2)
C33 0.020(2) 0.027(3) 0.019(2) -0.001(2) 0.000(2) 0.002(2)
C39 0.025(3) 0.030(3) 0.024(3) -0.004(2) 0.002(2) 0.008(2)
C34 0.023(3) 0.026(3) 0.020(2) -0.006(2) -0.002(2) 0.003(2)
C35 0.063(4) 0.020(3) 0.036(3) -0.009(2) -0.025(3) 0.004(3)
C15 0.023(2) 0.027(3) 0.020(2) 0.001(2) -0.005(2) -0.003(2)
C36 0.027(3) 0.025(2) 0.017(2) -0.004(2) -0.005(2) -0.002(2)
C37 0.026(3) 0.025(3) 0.022(2) 0.000(2) -0.002(2) 0.000(2)
C1 0.050(4) 0.032(3) 0.032(3) -0.002(3) -0.012(3) -0.002(3)
C6 0.038(3) 0.022(3) 0.031(3) 0.001(2) -0.004(3) 0.005(2)
C2 0.061(4) 0.023(3) 0.030(3) 0.006(2) -0.014(3) -0.008(3)
C19 0.035(3) 0.032(3) 0.063(4) 0.010(3) -0.009(3) -0.009(3)
C20 0.060(4) 0.018(3) 0.049(4) -0.003(3) -0.019(3) -0.011(3)
C52 0.028(3) 0.027(3) 0.018(2) 0.004(2) -0.003(2) -0.006(2)
C17 0.028(3) 0.029(3) 0.021(2) 0.000(2) 0.000(2) -0.006(2)
C38 0.089(6) 0.066(5) 0.045(4) 0.028(4) 0.008(4) 0.041(5)
C18 0.065(5) 0.048(4) 0.036(3) 0.016(3) 0.004(3) 0.010(4)
O12 0.032(2) 0.046(2) 0.0199(18) 0.0033(18) -0.0048(16) 0.0054(18)
C40 0.040(3) 0.071(4) 0.015(2) 0.004(3) -0.006(2) 0.020(3)
O13 0.018(2) 0.091(4) 0.035(2) -0.011(2) -0.0013(17) -0.004(2)
O14 0.053(3) 0.031(2) 0.056(3) 0.018(2) 0.022(2) 0.010(2)

loop_
_atom_type_symbol
_atom_type_description
_atom_type_scat_dispersion_real
_atom_type_scat_dispersion_imag
_atom_type_scat_source
C C 0.0033 0.0016 'International Tables Vol C Tables 4.2.6.8 and 6.1.1.4'
H H 0.0000 0.0000 'International Tables Vol C Tables 4.2.6.8 and 6.1.1.4'
N N 0.0061 0.0033 'International Tables Vol C Tables 4.2.6.8 and 6.1.1.4'
O O 0.0106 0.0060 'International Tables Vol C Tables 4.2.6.8 and 6.1.1.4'

loop_
_geom_angle_atom_site_label_1
_geom_angle_atom_site_label_2
_geom_angle_atom_site_label_3
_geom_angle
C36 O9 C28 104.5(4)
C52 O11 C8 105.1(4)
C31 O8 C38 116.1(5)
C32 C23 C28 113.4(4)
C32 C23 C29 111.9(4)
C28 C23 C29 106.7(4)
C26 N1 C29 114.6(4)
C26 N1 C30 106.3(4)
C29 N1 C30 102.5(4)
N1 C26 C33 108.0(4)
O2 C8 O11 109.9(4)
O2 C8 C9 111.8(4)
O11 C8 C9 108.3(4)
O2 C8 C11 114.5(4)
O11 C8 C11 101.4(4)
C9 C8 C11 110.4(4)
C19 O5 C18 112.7(5)
C28 C50 C30 99.0(4)
C28 C50 C33 114.6(4)
C30 C50 C33 105.5(4)
C1 O1 C5 112.0(5)
O6 C28 O9 108.3(4)
O6 C28 C50 115.5(4)
O9 C28 C50 101.2(4)
O6 C28 C23 111.1(4)
O9 C28 C23 108.6(4)
C50 C28 C23 111.5(4)
N1 C29 C37 98.8(4)
N1 C29 C23 111.3(4)
C37 C29 C23 110.7(4)
C12 C4 C3 114.0(4)
C8 C9 C13 106.6(4)
C8 C9 C34 111.7(4)
C13 C9 C34 111.8(4)
C13 N2 C12 102.6(4)
C13 N2 C14 113.6(4)
C12 N2 C14 105.7(4)
C22 C21 C20 110.5(4)
N1 C30 C22 110.2(4)
N1 C30 C36 105.2(4)
C22 C30 C36 117.5(4)
N1 C30 C50 101.0(4)
C22 C30 C50 116.7(4)
C36 C30 C50 104.5(4)
O14 C31 O8 122.9(5)
O14 C31 C32 125.0(5)
O8 C31 C32 111.8(4)
C12 C11 C15 105.9(4)
C12 C11 C8 99.5(4)
C15 C11 C8 114.3(4)
N2 C12 C11 101.4(4)
N2 C12 C4 113.8(4)
C11 C12 C4 115.3(4)
N2 C12 C52 104.1(4)
C11 C12 C52 104.0(4)
C4 C12 C52 116.3(4)
C31 C32 C23 109.8(4)
C31 C32 C35 105.0(4)
C23 C32 C35 113.4(5)
N2 C13 C17 99.1(4)
N2 C13 C9 112.0(4)
C17 C13 C9 111.3(4)
C2 C3 C4 110.5(5)
C30 C22 C21 114.9(4)
N2 C14 C15 106.6(4)
C50 C33 C26 103.0(4)
O13 C39 O12 122.7(5)
O13 C39 C34 125.9(5)
O12 C39 C34 111.4(4)
C39 C34 C6 108.6(4)
C39 C34 C9 109.9(4)
C6 C34 C9 113.2(4)
C11 C15 C14 104.2(4)
O9 C36 C37 107.3(4)
O9 C36 C30 105.2(4)
C37 C36 C30 103.9(4)
C36 C37 C29 98.7(4)
O1 C1 C2 109.7(5)
C1 C2 C3 111.0(5)
O5 C19 C20 106.2(5)
C19 C20 C21 112.4(5)
O11 C52 C17 108.2(4)
O11 C52 C12 105.3(4)
C17 C52 C12 103.4(4)
C13 C17 C52 98.6(4)
C39 O12 C40 115.4(4)

loop_
_geom_bond_atom_site_label_1
_geom_bond_atom_site_label_2
_geom_bond_distance
O6 C28 1.386(6)
O9 C36 1.453(6)
O9 C28 1.455(6)
O2 C8 1.383(6)
O11 C52 1.427(6)
O11 C8 1.455(6)
O8 C31 1.327(7)
O8 C38 1.467(8)
C23 C32 1.545(7)
C23 C28 1.545(6)
C23 C29 1.569(6)
N1 C26 1.476(7)
N1 C29 1.509(7)
N1 C30 1.502(6)
C26 C33 1.545(7)
C8 C9 1.556(6)
C8 C11 1.547(7)
O5 C19 1.428(8)
O5 C18 1.428(7)
C50 C28 1.550(7)
C50 C30 1.547(7)
C50 C33 1.548(7)
O1 C1 1.390(7)
O1 C5 1.418(8)
C29 C37 1.551(8)
C4 C12 1.527(7)
C4 C3 1.547(8)
C9 C13 1.557(7)
C9 C34 1.561(7)
N2 C13 1.488(6)
N2 C12 1.510(6)
N2 C14 1.509(7)
C21 C22 1.554(7)
C21 C20 1.543(7)
C30 C22 1.520(7)
C30 C36 1.553(7)
C31 O14 1.202(7)
C31 C32 1.514(7)
C11 C12 1.534(7)
C11 C15 1.531(7)
C12 C52 1.572(7)
C32 C35 1.545(7)
C13 C17 1.538(7)
C3 C2 1.522(8)
C14 C15 1.547(7)
C39 O13 1.184(7)
C39 O12 1.366(7)
C39 C34 1.526(7)
C34 C6 1.538(8)
C36 C37 1.536(7)
C1 C2 1.529(8)
C19 C20 1.524(9)
C52 C17 1.533(7)
O12 C40 1.448(7)
